data_7044525
loop_
_publ_author_name
'Sung, Simon'
'Young, Rowan Drury'

_publ_section_title
;
 Facile generation of iridium PCcarbeneP pincer complexes via water
 elimination from an alcohol proligand
;
_journal_name_full 'Dalton Trans.'
_journal_paper_doi 10.1039/C7DT03690F
_journal_year 2017
_chemical_formula_moiety 'C55 H45 Cl1 Ir1 O1 P3'
_chemical_formula_sum 'C55 H45 Cl Ir O P3'
_chemical_formula_weight 1042.56
_space_group_IT_number 2
_symmetry_cell_setting triclinic
_symmetry_space_group_name_Hall '-P 1'
_symmetry_space_group_name_H-M 'P -1'
_atom_sites_solution_hydrogens difmap
_atom_sites_solution_primary direct
_audit_creation_date 2017-10-19
_audit_creation_method CRYSTALS_ver_14.61
_audit_update_record
;
2017-10-20 deposited with the CCDC.
2017-10-24 downloaded from the CCDC.
;
_cell_angle_alpha 102.884(2)
_cell_angle_beta 99.609(2)
_cell_angle_gamma 97.872(2)
_cell_formula_units_Z 4
_cell_length_a 12.6314(7)
_cell_length_b 18.2527(12)
_cell_length_c 21.5647(14)
_cell_measurement_reflns_used 19225
_cell_measurement_temperature 100(1)
_cell_measurement_theta_max 26.405
_cell_measurement_theta_min 2.119
_cell_volume 4699.6(5)
_computing_cell_refinement 'USER DEFINED CELL REFINEMENT'
_computing_data_collection 'USER DEFINED DATA COLLECTION'
_computing_data_reduction 'USER DEFINED DATA REDUCTION'
_computing_molecular_graphics 'CAMERON (Watkin et al., 1996)'
_computing_publication_material 'CRYSTALS (Betteridge et al., 2003)'
_computing_structure_refinement 'CRYSTALS (Betteridge et al., 2003)'
_computing_structure_solution 'SIR92 (Altomare et al., 1994)'
_diffrn_ambient_temperature 100(1)
_diffrn_measured_fraction_theta_full 0.997
_diffrn_measured_fraction_theta_max 0.997
_diffrn_measurement_device Serial
_diffrn_measurement_device_type Unknown
_diffrn_measurement_method \w/2\q
_diffrn_radiation_monochromator graphite
_diffrn_radiation_type 'Mo K\a'
_diffrn_radiation_wavelength 0.71073
_diffrn_reflns_av_R_equivalents 0.175
_diffrn_reflns_limit_h_max 15
_diffrn_reflns_limit_h_min -15
_diffrn_reflns_limit_k_max 22
_diffrn_reflns_limit_k_min -22
_diffrn_reflns_limit_l_max 26
_diffrn_reflns_limit_l_min -26
_diffrn_reflns_number 85302
_diffrn_reflns_theta_full 26.405
_diffrn_reflns_theta_max 26.405
_diffrn_reflns_theta_min 2.119
_diffrn_standards_number 0
_exptl_absorpt_coefficient_mu 3.039
_exptl_absorpt_correction_T_max 0.7454
_exptl_absorpt_correction_T_min 0.6890
_exptl_absorpt_correction_type multi-scan
_exptl_absorpt_process_details 'Bruker SADABS'
_exptl_crystal_colour colourless
_exptl_crystal_density_diffrn 1.473
_exptl_crystal_density_method 'not measured'
_exptl_crystal_description block
_exptl_crystal_F_000 2088
_exptl_crystal_size_max 0.131
_exptl_crystal_size_mid 0.084
_exptl_crystal_size_min 0.067
_platon_squeeze_details
'The largest void volume is sufficient for a maximum of ca. 20 atoms. No solvent molecules could be modelled in this space, and the elemental analysis for compound 7b showed no evidence of solvate molecules.'
_refine_diff_density_max 3.70
_refine_diff_density_min -4.02
_refine_ls_extinction_method None
_refine_ls_goodness_of_fit_ref 0.9423
_refine_ls_hydrogen_treatment mixed
_refine_ls_matrix_type full
_refine_ls_number_parameters 1105
_refine_ls_number_reflns 19141
_refine_ls_number_restraints 1255
_refine_ls_R_factor_all 0.1156
_refine_ls_R_factor_gt 0.0616
_refine_ls_shift/su_max 0.0009856
_refine_ls_shift/su_mean 0.0000163
_refine_ls_structure_factor_coef Fsqd
_refine_ls_weighting_details
;
 Method= Modified Sheldrick 
 w=1/[\s^2^(F^2^) + ( 0.03P)^2^ +*****P] 
 ,where P=(max(Fo^2^,0) + 2Fc^2^)/3 
;
_refine_ls_weighting_scheme calc
_refine_ls_wR_factor_all 0.1455
_refine_ls_wR_factor_gt 0.1180
_refine_ls_wR_factor_ref 0.1449
_reflns_limit_h_max 15
_reflns_limit_h_min -15
_reflns_limit_k_max 22
_reflns_limit_k_min -22
_reflns_limit_l_max 26
_reflns_limit_l_min 0
_reflns_number_gt 12255
_reflns_number_total 19225
_reflns_threshold_expression I>2.0\s(I)
_oxford_diffrn_Wilson_B_factor 0.75
_oxford_diffrn_Wilson_scale 217.85
_oxford_refine_ls_r_factor_ref 0.1153
_oxford_refine_ls_scale 0.069894(10)
_oxford_reflns_number_all 19153
_oxford_reflns_threshold_expression_ref I>-3.0\s(I)
_oxford_structure_analysis_title CCDC_1568123_Compound_7b
_cod_data_source_file c7dt03690f2.cif
_cod_data_source_block Compound7b
_cod_original_sg_symbol_H-M 'P -1 '
_cod_original_formula_sum 'C55 H45 Cl1 Ir1 O1 P3'
_cod_database_code 7044525
_platon_squeeze_void_probe_radius 1.20

loop_
_symmetry_equiv_pos_as_xyz
x,y,z
-x,-y,-z

loop_
_atom_site_label
_atom_site_type_symbol
_atom_site_fract_x
_atom_site_fract_y
_atom_site_fract_z
_atom_site_U_iso_or_equiv
_atom_site_occupancy
_atom_site_adp_type
_atom_site_refinement_flags_posn
_atom_site_refinement_flags_adp
Ir1 Ir 0.35662(3) 0.22182(2) 0.185028(17) 0.0095 1.0000 Uani . U
Ir2 Ir 0.07673(3) -0.23967(2) 0.330626(17) 0.0120 1.0000 Uani . U
Cl1 Cl 0.47473(18) 0.34087(13) 0.17962(11) 0.0166 1.0000 Uani . U
Cl2 Cl 0.0644(2) -0.10209(13) 0.36444(11) 0.0214 1.0000 Uani . U
P1 P 0.20971(18) 0.27070(14) 0.21550(11) 0.0117 1.0000 Uani . U
P2 P 0.43851(19) 0.13859(14) 0.11949(12) 0.0132 1.0000 Uani . U
P3 P 0.46202(19) 0.23572(14) 0.29005(11) 0.0122 1.0000 Uani . U
P4 P 0.0916(2) -0.25213(14) 0.43575(12) 0.0142 1.0000 Uani . U
P5 P 0.12542(19) -0.24681(14) 0.23165(11) 0.0126 1.0000 Uani . U
P6 P -0.11428(19) -0.27584(14) 0.29464(11) 0.0129 1.0000 Uani . U
O1 O 0.3398(5) 0.2487(4) 0.0500(3) 0.0179 1.0000 Uani D U
O2 O 0.2884(6) -0.1397(4) 0.4134(4) 0.0300 1.0000 Uani D U
C1 C 0.2687(7) 0.2159(5) 0.0867(4) 0.0134 1.0000 Uani . U
C2 C 0.2560(8) -0.2123(6) 0.3677(5) 0.0199 1.0000 Uani D U
C4 C 0.4401(7) 0.1628(5) 0.3345(4) 0.0124 1.0000 Uani . U
C5 C 0.5144(8) 0.1657(6) 0.3915(4) 0.0168 1.0000 Uani . U
C6 C 0.4991(9) 0.1102(6) 0.4265(5) 0.0228 1.0000 Uani . U
C7 C 0.4072(9) 0.0533(6) 0.4052(5) 0.0293 1.0000 Uani . U
C8 C 0.3308(9) 0.0512(6) 0.3507(5) 0.0311 1.0000 Uani . U
C9 C 0.3475(8) 0.1061(6) 0.3155(5) 0.0233 1.0000 Uani . U
C10 C 0.6088(7) 0.2427(6) 0.2945(5) 0.0163 1.0000 Uani . U
C11 C 0.6485(7) 0.1751(6) 0.2816(4) 0.0168 1.0000 Uani . U
C12 C 0.7591(8) 0.1752(6) 0.2808(5) 0.0261 1.0000 Uani . U
C13 C 0.8305(8) 0.2431(7) 0.2913(5) 0.0286 1.0000 Uani . U
C14 C 0.7918(8) 0.3100(6) 0.3045(6) 0.0298 1.0000 Uani . U
C15 C 0.6820(7) 0.3115(6) 0.3056(5) 0.0204 1.0000 Uani . U
C16 C 0.4470(7) 0.3207(5) 0.3493(4) 0.0142 1.0000 Uani . U
C17 C 0.3957(7) 0.3150(5) 0.4007(4) 0.0125 1.0000 Uani . U
C18 C 0.3747(8) 0.3794(6) 0.4418(5) 0.0190 1.0000 Uani . U
C19 C 0.4079(8) 0.4509(6) 0.4331(5) 0.0192 1.0000 Uani . U
C20 C 0.4603(8) 0.4577(6) 0.3824(4) 0.0197 1.0000 Uani . U
C21 C 0.4786(8) 0.3934(5) 0.3406(4) 0.0187 1.0000 Uani . U
C23 C 0.3222(7) 0.0898(5) 0.0547(4) 0.0136 1.0000 Uani . U
C24 C 0.3099(7) 0.0158(5) 0.0181(4) 0.0152 1.0000 Uani . U
C25 C 0.2095(8) -0.0193(6) -0.0259(4) 0.0176 1.0000 Uani . U
C26 C 0.1263(8) 0.0217(5) -0.0307(4) 0.0153 1.0000 Uani . U
C27 C 0.1387(7) 0.0965(5) 0.0058(4) 0.0151 1.0000 Uani . U
C28 C 0.2373(7) 0.1329(5) 0.0496(4) 0.0127 1.0000 Uani . U
C31 C 0.1715(7) 0.2566(5) 0.0854(4) 0.0121 1.0000 Uani . U
C32 C 0.1296(7) 0.2795(5) 0.1412(4) 0.0129 1.0000 Uani . U
C34 C 0.1189(7) 0.2046(5) 0.2430(4) 0.0139 1.0000 Uani . U
C35 C 0.0350(8) 0.1521(5) 0.1985(5) 0.0178 1.0000 Uani . U
C36 C -0.0275(8) 0.0959(6) 0.2149(5) 0.0257 1.0000 Uani . U
C37 C -0.0084(8) 0.0896(6) 0.2793(6) 0.0256 1.0000 Uani . U
C38 C 0.0749(8) 0.1416(6) 0.3248(5) 0.0243 1.0000 Uani . U
C39 C 0.1360(8) 0.1993(6) 0.3073(5) 0.0226 1.0000 Uani . U
C40 C 0.2097(7) 0.3665(5) 0.2663(4) 0.0136 1.0000 Uani . U
C41 C 0.1393(8) 0.3813(6) 0.3081(5) 0.0218 1.0000 Uani . U
C42 C 0.1352(9) 0.4574(6) 0.3372(5) 0.0257 1.0000 Uani . U
C43 C 0.1957(8) 0.5173(6) 0.3229(5) 0.0240 1.0000 Uani . U
C44 C 0.2653(8) 0.5029(6) 0.2802(5) 0.0220 1.0000 Uani . U
C45 C 0.2725(8) 0.4280(6) 0.2516(5) 0.0204 1.0000 Uani . U
C46 C 0.0388(7) 0.3143(5) 0.1390(5) 0.0164 1.0000 Uani . U
C47 C -0.0094(8) 0.3302(5) 0.0839(5) 0.0164 1.0000 Uani . U
C48 C 0.0343(8) 0.3119(5) 0.0281(5) 0.0180 1.0000 Uani . U
C49 C 0.1238(8) 0.2757(5) 0.0285(4) 0.0164 1.0000 Uani . U
C50 C 0.4903(8) 0.0603(6) 0.1460(5) 0.0187 1.0000 Uani . U
C51 C 0.4298(8) 0.0191(6) 0.1797(5) 0.0210 1.0000 Uani . U
C52 C 0.4664(8) -0.0405(6) 0.2015(5) 0.0241 1.0000 Uani . U
C53 C 0.5673(9) -0.0583(6) 0.1906(5) 0.0274 1.0000 Uani . U
C54 C 0.6273(8) -0.0190(6) 0.1581(5) 0.0265 1.0000 Uani . U
C55 C 0.5910(8) 0.0406(6) 0.1359(5) 0.0215 1.0000 Uani . U
C56 C 0.5451(7) 0.1745(5) 0.0803(5) 0.0169 1.0000 Uani . U
C57 C 0.6409(8) 0.2206(6) 0.1202(5) 0.0195 1.0000 Uani . U
C58 C 0.7256(8) 0.2432(6) 0.0921(5) 0.0225 1.0000 Uani . U
C59 C 0.7185(9) 0.2247(6) 0.0270(5) 0.0304 1.0000 Uani . U
C60 C 0.6227(9) 0.1801(6) -0.0128(5) 0.0308 1.0000 Uani . U
C61 C 0.5373(8) 0.1562(6) 0.0141(5) 0.0234 1.0000 Uani . U
C65 C 0.0686(8) -0.3358(5) 0.1701(4) 0.0172 1.0000 Uani . U
C66 C -0.0322(8) -0.3440(6) 0.1282(5) 0.0217 1.0000 Uani . U
C67 C -0.0794(9) -0.4136(6) 0.0857(5) 0.0273 1.0000 Uani . U
C68 C -0.0265(10) -0.4759(6) 0.0821(5) 0.0335 1.0000 Uani . U
C69 C 0.0732(10) -0.4674(6) 0.1245(6) 0.0373 1.0000 Uani . U
C70 C 0.1204(9) -0.3981(6) 0.1676(5) 0.0249 1.0000 Uani . U
C71 C 0.1227(7) -0.1739(5) 0.1864(4) 0.0117 1.0000 Uani . U
C72 C 0.1177(8) -0.1891(6) 0.1187(5) 0.0177 1.0000 Uani . U
C73 C 0.1248(8) -0.1316(6) 0.0874(5) 0.0200 1.0000 Uani . U
C74 C 0.1357(7) -0.0570(6) 0.1217(5) 0.0185 1.0000 Uani . U
C75 C 0.1403(7) -0.0401(6) 0.1881(5) 0.0178 1.0000 Uani . U
C76 C 0.1335(7) -0.0977(5) 0.2193(5) 0.0160 1.0000 Uani . U
C77 C 0.2729(7) -0.2439(6) 0.2477(5) 0.0167 1.0000 Uani . U
C78 C 0.3318(8) -0.2554(6) 0.1983(5) 0.0269 1.0000 Uani . U
C79 C 0.4429(9) -0.2353(7) 0.2156(6) 0.0362 1.0000 Uani . U
C80 C 0.4953(10) -0.2023(8) 0.2799(6) 0.0432 1.0000 Uani . U
C81 C 0.4366(9) -0.1909(8) 0.3282(6) 0.0390 1.0000 Uani . U
C82 C 0.3227(8) -0.2158(6) 0.3131(5) 0.0206 1.0000 Uani . U
C85 C 0.2902(8) -0.2695(6) 0.4084(4) 0.0164 1.0000 Uani . U
C86 C 0.3850(8) -0.3019(6) 0.4106(5) 0.0195 1.0000 Uani . U
C87 C 0.4107(7) -0.3448(5) 0.4548(5) 0.0177 1.0000 Uani . U
C88 C 0.3436(7) -0.3558(5) 0.4973(5) 0.0165 1.0000 Uani . U
C89 C 0.2496(8) -0.3246(5) 0.4953(4) 0.0141 1.0000 Uani . U
C90 C 0.2205(7) -0.2838(5) 0.4497(4) 0.0139 1.0000 Uani . U
C92 C 0.0979(8) -0.1681(5) 0.5008(4) 0.0149 1.0000 Uani . U
C93 C 0.0093(8) -0.1309(5) 0.5005(5) 0.0166 1.0000 Uani . U
C94 C 0.0128(9) -0.0645(6) 0.5478(5) 0.0209 1.0000 Uani . U
C95 C 0.1072(9) -0.0355(6) 0.5954(5) 0.0241 1.0000 Uani . U
C96 C 0.1954(9) -0.0723(6) 0.5959(5) 0.0267 1.0000 Uani . U
C97 C 0.1920(8) -0.1386(6) 0.5488(4) 0.0219 1.0000 Uani . U
C98 C 0.0005(8) -0.3276(5) 0.4552(4) 0.0148 1.0000 Uani . U
C99 C -0.0278(8) -0.3986(6) 0.4119(5) 0.0214 1.0000 Uani . U
C100 C -0.0921(9) -0.4587(6) 0.4246(5) 0.0253 1.0000 Uani . U
C101 C -0.1312(9) -0.4456(6) 0.4824(5) 0.0275 1.0000 Uani . U
C102 C -0.1017(9) -0.3742(7) 0.5261(5) 0.0296 1.0000 Uani . U
C103 C -0.0378(8) -0.3165(6) 0.5118(5) 0.0242 1.0000 Uani . U
C105 C -0.1748(7) -0.2421(5) 0.2243(4) 0.0129 1.0000 Uani . U
C106 C -0.1265(8) -0.1725(6) 0.2166(5) 0.0177 1.0000 Uani . U
C107 C -0.1641(9) -0.1463(6) 0.1632(5) 0.0242 1.0000 Uani . U
C108 C -0.2506(8) -0.1906(7) 0.1154(5) 0.0275 1.0000 Uani . U
C109 C -0.3025(9) -0.2586(7) 0.1221(5) 0.0297 1.0000 Uani . U
C110 C -0.2648(8) -0.2856(6) 0.1760(5) 0.0234 1.0000 Uani . U
C111 C -0.1719(8) -0.3798(5) 0.2686(5) 0.0170 1.0000 Uani . U
C112 C -0.1064(8) -0.4308(5) 0.2473(5) 0.0192 1.0000 Uani . U
C113 C -0.1494(9) -0.5087(6) 0.2252(5) 0.0258 1.0000 Uani . U
C114 C -0.2594(9) -0.5353(6) 0.2232(6) 0.0323 1.0000 Uani . U
C115 C -0.3252(9) -0.4839(6) 0.2441(6) 0.0335 1.0000 Uani . U
C116 C -0.2813(8) -0.4065(6) 0.2673(5) 0.0234 1.0000 Uani . U
C117 C -0.1940(7) -0.2395(6) 0.3543(4) 0.0160 1.0000 Uani . U
C118 C -0.2257(8) -0.2798(6) 0.3982(5) 0.0193 1.0000 Uani . U
C119 C -0.2793(8) -0.2472(7) 0.4459(5) 0.0288 1.0000 Uani . U
C120 C -0.3006(8) -0.1740(7) 0.4513(5) 0.0269 1.0000 Uani . U
C121 C -0.2697(8) -0.1324(6) 0.4087(5) 0.0230 1.0000 Uani . U
C122 C -0.2179(8) -0.1656(6) 0.3601(5) 0.0182 1.0000 Uani . U
H1 H 0.2811 0.1406 0.1741 0.0316 1.0000 Uiso R .
H2 H 0.0869 -0.3220 0.3210 0.0316 1.0000 Uiso R .
H51 H 0.5752 0.2056 0.4061 0.0210 1.0000 Uiso R .
H61 H 0.5506 0.1119 0.4640 0.0270 1.0000 Uiso R .
H71 H 0.3980 0.0149 0.4283 0.0342 1.0000 Uiso R .
H81 H 0.2668 0.0130 0.3376 0.0350 1.0000 Uiso R .
H91 H 0.2950 0.1051 0.2781 0.0282 1.0000 Uiso R .
H111 H 0.6003 0.1279 0.2738 0.0209 1.0000 Uiso R .
H121 H 0.7851 0.1283 0.2725 0.0320 1.0000 Uiso R .
H131 H 0.9048 0.2431 0.2890 0.0340 1.0000 Uiso R .
H141 H 0.8411 0.3569 0.3131 0.0350 1.0000 Uiso R .
H151 H 0.6569 0.3589 0.3139 0.0252 1.0000 Uiso R .
H171 H 0.3735 0.2658 0.4076 0.0167 1.0000 Uiso R .
H181 H 0.3378 0.3740 0.4757 0.0240 1.0000 Uiso R .
H191 H 0.3943 0.4947 0.4612 0.0240 1.0000 Uiso R .
H201 H 0.4833 0.5071 0.3766 0.0241 1.0000 Uiso R .
H211 H 0.5136 0.3988 0.3056 0.0229 1.0000 Uiso R .
H241 H 0.3679 -0.0118 0.0227 0.0179 1.0000 Uiso R .
H251 H 0.1998 -0.0700 -0.0513 0.0201 1.0000 Uiso R .
H261 H 0.0594 -0.0017 -0.0594 0.0190 1.0000 Uiso R .
H271 H 0.0796 0.1235 0.0011 0.0190 1.0000 Uiso R .
H351 H 0.0219 0.1562 0.1551 0.0220 1.0000 Uiso R .
H361 H -0.0844 0.0614 0.1832 0.0310 1.0000 Uiso R .
H371 H -0.0503 0.0504 0.2919 0.0300 1.0000 Uiso R .
H381 H 0.0896 0.1381 0.3684 0.0291 1.0000 Uiso R .
H391 H 0.1906 0.2358 0.3393 0.0280 1.0000 Uiso R .
H411 H 0.0946 0.3401 0.3171 0.0280 1.0000 Uiso R .
H421 H 0.0882 0.4670 0.3669 0.0320 1.0000 Uiso R .
H431 H 0.1901 0.5680 0.3420 0.0290 1.0000 Uiso R .
H441 H 0.3076 0.5442 0.2704 0.0270 1.0000 Uiso R .
H451 H 0.3191 0.4181 0.2221 0.0251 1.0000 Uiso R .
H461 H 0.0097 0.3269 0.1767 0.0201 1.0000 Uiso R .
H471 H -0.0722 0.3532 0.0828 0.0190 1.0000 Uiso R .
H481 H 0.0035 0.3254 -0.0098 0.0211 1.0000 Uiso R .
H491 H 0.1532 0.2634 -0.0092 0.0202 1.0000 Uiso R .
H511 H 0.3626 0.0323 0.1876 0.0260 1.0000 Uiso R .
H521 H 0.4242 -0.0689 0.2235 0.0291 1.0000 Uiso R .
H531 H 0.5938 -0.0985 0.2063 0.0350 1.0000 Uiso R .
H541 H 0.6952 -0.0321 0.1514 0.0330 1.0000 Uiso R .
H551 H 0.6335 0.0678 0.1132 0.0271 1.0000 Uiso R .
H571 H 0.6476 0.2354 0.1656 0.0239 1.0000 Uiso R .
H581 H 0.7911 0.2726 0.1191 0.0270 1.0000 Uiso R .
H591 H 0.7770 0.2421 0.0089 0.0380 1.0000 Uiso R .
H601 H 0.6166 0.1662 -0.0585 0.0360 1.0000 Uiso R .
H611 H 0.4716 0.1266 -0.0129 0.0280 1.0000 Uiso R .
H661 H -0.0683 -0.3015 0.1296 0.0261 1.0000 Uiso R .
H671 H -0.1489 -0.4189 0.0583 0.0330 1.0000 Uiso R .
H681 H -0.0569 -0.5231 0.0513 0.0400 1.0000 Uiso R .
H691 H 0.1091 -0.5103 0.1238 0.0431 1.0000 Uiso R .
H701 H 0.1886 -0.3931 0.1958 0.0312 1.0000 Uiso R .
H721 H 0.1108 -0.2402 0.0946 0.0230 1.0000 Uiso R .
H731 H 0.1218 -0.1434 0.0420 0.0241 1.0000 Uiso R .
H741 H 0.1398 -0.0172 0.1002 0.0229 1.0000 Uiso R .
H751 H 0.1482 0.0115 0.2119 0.0211 1.0000 Uiso R .
H761 H 0.1360 -0.0855 0.2647 0.0199 1.0000 Uiso R .
H781 H 0.2957 -0.2759 0.1542 0.0310 1.0000 Uiso R .
H791 H 0.4844 -0.2437 0.1828 0.0420 1.0000 Uiso R .
H801 H 0.5725 -0.1876 0.2903 0.0491 1.0000 Uiso R .
H811 H 0.4718 -0.1656 0.3724 0.0439 1.0000 Uiso R .
H861 H 0.4318 -0.2940 0.3820 0.0239 1.0000 Uiso R .
H871 H 0.4748 -0.3661 0.4559 0.0211 1.0000 Uiso R .
H881 H 0.3608 -0.3849 0.5275 0.0200 1.0000 Uiso R .
H891 H 0.2049 -0.3313 0.5253 0.0172 1.0000 Uiso R .
H931 H -0.0540 -0.1509 0.4673 0.0211 1.0000 Uiso R .
H941 H -0.0486 -0.0395 0.5475 0.0250 1.0000 Uiso R .
H951 H 0.1109 0.0101 0.6276 0.0291 1.0000 Uiso R .
H961 H 0.2585 -0.0524 0.6289 0.0320 1.0000 Uiso R .
H971 H 0.2529 -0.1641 0.5490 0.0272 1.0000 Uiso R .
H991 H -0.0022 -0.4061 0.3724 0.0261 1.0000 Uiso R .
H1001 H -0.1080 -0.5079 0.3949 0.0281 1.0000 Uiso R .
H1011 H -0.1785 -0.4855 0.4912 0.0331 1.0000 Uiso R .
H1021 H -0.1262 -0.3659 0.5656 0.0360 1.0000 Uiso R .
H1031 H -0.0184 -0.2677 0.5412 0.0301 1.0000 Uiso R .
H1061 H -0.0663 -0.1427 0.2490 0.0222 1.0000 Uiso R .
H1071 H -0.1307 -0.0978 0.1593 0.0291 1.0000 Uiso R .
H1081 H -0.2734 -0.1744 0.0775 0.0340 1.0000 Uiso R .
H1091 H -0.3638 -0.2864 0.0908 0.0347 1.0000 Uiso R .
H1101 H -0.2994 -0.3335 0.1797 0.0292 1.0000 Uiso R .
H1121 H -0.0320 -0.4127 0.2482 0.0249 1.0000 Uiso R .
H1131 H -0.1043 -0.5440 0.2117 0.0301 1.0000 Uiso R .
H1141 H -0.2888 -0.5880 0.2070 0.0381 1.0000 Uiso R .
H1151 H -0.3998 -0.5017 0.2429 0.0391 1.0000 Uiso R .
H1161 H -0.3265 -0.3713 0.2825 0.0290 1.0000 Uiso R .
H1181 H -0.2094 -0.3295 0.3957 0.0229 1.0000 Uiso R .
H1191 H -0.3012 -0.2752 0.4747 0.0341 1.0000 Uiso R .
H1201 H -0.3368 -0.1521 0.4838 0.0321 1.0000 Uiso R .
H1211 H -0.2837 -0.0817 0.4130 0.0270 1.0000 Uiso R .
H1221 H -0.1976 -0.1375 0.3306 0.0232 1.0000 Uiso R .
H21 H 0.249(6) -0.110(2) 0.402(3) 0.0384 1.0000 Uiso D .
H11 H 0.386(6) 0.285(4) 0.075(4) 0.0208 1.0000 Uiso D .

loop_
_atom_site_aniso_label
_atom_site_aniso_U_11
_atom_site_aniso_U_22
_atom_site_aniso_U_33
_atom_site_aniso_U_23
_atom_site_aniso_U_13
_atom_site_aniso_U_12
Ir1 0.00742(18) 0.0117(2) 0.00850(19) 0.00100(15) 0.00258(14) 0.00029(15)
Ir2 0.01097(19) 0.0131(2) 0.0106(2) 0.00164(16) 0.00238(15) -0.00071(15)
Cl1 0.0142(11) 0.0161(11) 0.0176(12) 0.0032(9) 0.0047(9) -0.0039(9)
Cl2 0.0362(14) 0.0125(10) 0.0161(12) 0.0009(9) 0.0104(10) 0.0043(10)
P1 0.0091(11) 0.0148(12) 0.0113(11) 0.0027(9) 0.0028(8) 0.0021(9)
P2 0.0093(11) 0.0153(12) 0.0136(12) -0.0002(9) 0.0042(9) 0.0011(9)
P3 0.0103(11) 0.0142(12) 0.0114(10) 0.0024(9) 0.0009(8) 0.0027(9)
P4 0.0143(12) 0.0169(12) 0.0110(10) 0.0025(9) 0.0010(9) 0.0052(10)
P5 0.0127(11) 0.0137(12) 0.0106(10) 0.0015(9) 0.0032(9) 0.0018(9)
P6 0.0102(10) 0.0156(12) 0.0123(12) 0.0044(10) 0.0005(8) 0.0008(9)
O1 0.012(3) 0.024(4) 0.015(3) 0.006(3) 0.003(3) -0.006(3)
O2 0.026(4) 0.023(3) 0.035(4) 0.002(3) -0.003(3) 0.001(3)
C1 0.014(3) 0.017(3) 0.010(2) 0.006(2) 0.0027(18) 0.000(2)
C2 0.0154(17) 0.022(4) 0.019(3) 0.009(2) -0.004(2) -0.004(3)
C4 0.012(4) 0.015(3) 0.013(4) 0.003(3) 0.006(3) 0.008(3)
C5 0.015(4) 0.024(5) 0.013(4) 0.006(3) 0.005(3) 0.006(3)
C6 0.032(5) 0.022(5) 0.015(5) 0.006(4) 0.001(4) 0.010(3)
C7 0.045(6) 0.021(5) 0.024(5) 0.012(4) 0.010(4) 0.002(4)
C8 0.033(5) 0.032(6) 0.023(5) 0.005(4) 0.007(3) -0.011(4)
C9 0.017(4) 0.033(5) 0.017(5) 0.005(4) 0.003(3) -0.003(3)
C10 0.010(2) 0.024(4) 0.016(5) 0.007(4) 0.001(3) 0.005(2)
C11 0.013(3) 0.022(4) 0.015(5) 0.003(4) 0.002(4) 0.004(3)
C12 0.014(3) 0.031(4) 0.035(6) 0.010(5) 0.003(4) 0.011(3)
C13 0.010(4) 0.040(5) 0.035(6) 0.008(5) 0.003(4) 0.005(3)
C14 0.010(3) 0.029(4) 0.043(7) 0.000(5) 0.002(5) -0.005(3)
C15 0.013(3) 0.022(4) 0.027(5) 0.009(4) 0.001(4) 0.005(3)
C16 0.014(4) 0.016(2) 0.010(3) 0.001(2) -0.003(3) 0.005(3)
C17 0.015(5) 0.011(4) 0.011(4) 0.004(3) -0.002(3) 0.009(4)
C18 0.022(5) 0.019(4) 0.013(5) -0.003(3) 0.001(4) 0.008(4)
C19 0.025(5) 0.017(3) 0.012(4) -0.003(4) -0.003(3) 0.012(4)
C20 0.025(5) 0.018(4) 0.012(4) 0.001(3) -0.007(3) 0.006(4)
C21 0.029(5) 0.017(3) 0.008(4) 0.003(3) -0.001(4) 0.006(4)
C23 0.013(3) 0.016(3) 0.009(4) 0.000(2) 0.005(2) -0.002(2)
C24 0.015(3) 0.016(3) 0.015(4) 0.000(3) 0.010(3) 0.000(3)
C25 0.023(4) 0.014(4) 0.013(5) -0.001(3) 0.005(3) 0.002(3)
C26 0.016(4) 0.017(3) 0.014(4) 0.004(3) 0.006(3) -0.002(3)
C27 0.013(3) 0.015(4) 0.017(5) 0.004(3) 0.006(3) -0.002(3)
C28 0.013(3) 0.019(3) 0.007(3) 0.003(3) 0.008(2) 0.000(2)
C31 0.013(3) 0.010(4) 0.014(3) 0.008(3) 0.002(3) -0.003(3)
C32 0.007(4) 0.016(5) 0.014(2) 0.005(3) 0.000(2) -0.005(3)
C34 0.012(4) 0.016(4) 0.015(3) 0.003(3) 0.007(3) 0.002(3)
C35 0.019(5) 0.014(5) 0.018(4) 0.001(3) 0.004(3) 0.001(3)
C36 0.019(5) 0.020(5) 0.035(4) 0.002(4) 0.009(4) -0.004(3)
C37 0.018(5) 0.024(5) 0.048(5) 0.022(4) 0.022(4) 0.008(3)
C38 0.020(5) 0.041(6) 0.026(4) 0.021(4) 0.016(3) 0.014(4)
C39 0.019(5) 0.035(6) 0.015(3) 0.007(4) 0.009(3) 0.001(4)
C40 0.014(4) 0.016(2) 0.011(4) 0.004(2) -0.001(3) 0.010(3)
C41 0.025(5) 0.025(4) 0.019(5) 0.006(4) 0.010(4) 0.009(4)
C42 0.033(6) 0.033(4) 0.015(5) 0.002(4) 0.011(4) 0.019(4)
C43 0.024(5) 0.019(4) 0.026(5) -0.001(4) -0.004(4) 0.016(4)
C44 0.023(5) 0.016(3) 0.028(6) 0.009(4) 0.000(4) 0.006(4)
C45 0.014(5) 0.020(3) 0.024(5) 0.001(4) 0.004(4) 0.002(3)
C46 0.007(4) 0.022(5) 0.016(4) 0.003(4) -0.001(3) -0.003(3)
C47 0.018(5) 0.010(5) 0.019(4) 0.003(4) 0.000(3) 0.002(3)
C48 0.023(5) 0.015(5) 0.012(4) 0.001(4) -0.004(3) 0.003(4)
C49 0.021(5) 0.015(5) 0.010(3) 0.003(4) -0.003(3) 0.002(3)
C50 0.017(4) 0.020(4) 0.021(5) 0.005(3) 0.006(3) 0.006(3)
C51 0.017(4) 0.015(5) 0.028(6) 0.003(4) 0.006(4) -0.001(3)
C52 0.023(4) 0.023(5) 0.026(6) 0.010(4) 0.005(4) -0.001(4)
C53 0.031(5) 0.018(5) 0.034(6) 0.007(4) 0.006(4) 0.008(4)
C54 0.017(5) 0.023(5) 0.043(7) 0.006(4) 0.012(4) 0.012(4)
C55 0.019(4) 0.014(5) 0.031(6) 0.001(4) 0.010(4) 0.005(3)
C56 0.012(3) 0.017(5) 0.022(3) -0.002(3) 0.011(3) 0.002(3)
C57 0.016(4) 0.019(5) 0.022(4) 0.004(4) 0.008(3) -0.004(3)
C58 0.014(4) 0.025(5) 0.030(4) 0.005(4) 0.012(3) 0.002(3)
C59 0.023(4) 0.036(5) 0.034(4) 0.000(4) 0.024(4) 0.001(4)
C60 0.032(5) 0.033(6) 0.026(4) -0.002(4) 0.019(3) 0.001(4)
C61 0.023(4) 0.021(5) 0.021(3) -0.007(4) 0.010(3) -0.003(4)
C65 0.024(4) 0.015(3) 0.010(3) 0.000(2) 0.000(3) 0.003(3)
C66 0.017(4) 0.028(4) 0.016(5) -0.002(3) 0.003(3) 0.001(3)
C67 0.037(5) 0.027(4) 0.012(5) 0.005(4) 0.000(4) -0.011(3)
C68 0.053(6) 0.018(4) 0.022(6) 0.001(4) 0.005(4) -0.011(4)
C69 0.056(6) 0.015(4) 0.034(7) -0.004(4) 0.003(4) 0.006(4)
C70 0.035(5) 0.013(4) 0.025(5) 0.004(3) 0.001(4) 0.004(3)
C71 0.004(4) 0.017(3) 0.017(3) 0.005(2) 0.005(3) 0.003(3)
C72 0.020(5) 0.018(4) 0.016(3) 0.004(3) 0.005(4) 0.006(4)
C73 0.021(5) 0.025(4) 0.016(4) 0.008(3) 0.009(4) 0.004(4)
C74 0.011(4) 0.023(3) 0.024(4) 0.010(3) 0.003(4) 0.004(4)
C75 0.010(4) 0.019(4) 0.025(4) 0.005(3) 0.005(4) 0.001(4)
C76 0.013(4) 0.020(3) 0.016(4) 0.004(3) 0.000(4) 0.010(4)
C77 0.012(2) 0.019(5) 0.022(3) 0.010(4) 0.005(2) 0.002(3)
C78 0.024(3) 0.039(6) 0.030(4) 0.019(5) 0.015(3) 0.018(4)
C79 0.023(3) 0.059(8) 0.046(5) 0.033(6) 0.022(4) 0.022(5)
C80 0.019(5) 0.064(9) 0.056(5) 0.029(6) 0.008(3) 0.015(5)
C81 0.018(3) 0.063(8) 0.034(5) 0.026(6) -0.004(3) -0.009(5)
C82 0.017(3) 0.020(5) 0.024(3) 0.011(3) 0.000(2) -0.003(4)
C85 0.022(3) 0.021(4) 0.004(3) -0.001(3) -0.002(2) 0.006(3)
C86 0.022(4) 0.023(5) 0.010(4) -0.004(3) 0.003(3) 0.007(3)
C87 0.008(4) 0.017(5) 0.023(5) -0.002(4) -0.004(3) 0.005(4)
C88 0.016(4) 0.015(5) 0.015(5) 0.003(4) -0.007(3) 0.007(3)
C89 0.020(4) 0.017(4) 0.008(4) 0.002(3) 0.006(3) 0.010(3)
C90 0.017(3) 0.014(4) 0.009(4) -0.001(3) -0.003(3) 0.006(3)
C92 0.025(4) 0.013(3) 0.009(3) 0.005(2) 0.002(3) 0.008(3)
C93 0.018(4) 0.020(5) 0.014(4) 0.006(3) 0.007(3) 0.006(3)
C94 0.029(4) 0.016(5) 0.022(5) 0.008(3) 0.011(3) 0.010(4)
C95 0.038(5) 0.021(5) 0.014(5) 0.004(4) 0.010(3) 0.004(4)
C96 0.034(5) 0.033(5) 0.008(4) 0.000(3) -0.001(4) 0.005(4)
C97 0.024(4) 0.029(5) 0.011(4) 0.003(3) 0.003(3) 0.005(4)
C98 0.021(4) 0.015(3) 0.011(4) 0.007(3) 0.003(3) 0.009(3)
C99 0.022(5) 0.022(4) 0.017(5) -0.001(3) 0.008(4) 0.000(4)
C100 0.032(6) 0.019(4) 0.024(5) 0.008(4) 0.001(4) 0.002(4)
C101 0.029(6) 0.029(4) 0.035(5) 0.024(4) 0.010(4) 0.008(4)
C102 0.028(6) 0.044(5) 0.023(5) 0.014(3) 0.012(4) 0.009(4)
C103 0.025(5) 0.031(5) 0.013(4) 0.000(4) 0.006(4) 0.003(4)
C105 0.006(4) 0.020(4) 0.016(3) 0.008(3) 0.004(2) 0.008(3)
C106 0.016(5) 0.021(4) 0.021(4) 0.010(4) 0.007(3) 0.008(3)
C107 0.031(5) 0.027(5) 0.025(5) 0.015(4) 0.013(3) 0.016(4)
C108 0.024(5) 0.050(6) 0.019(5) 0.017(4) 0.010(3) 0.022(4)
C109 0.022(5) 0.049(6) 0.016(5) 0.008(4) -0.004(4) 0.009(4)
C110 0.017(5) 0.035(5) 0.016(4) 0.006(4) -0.001(3) 0.003(4)
C111 0.016(3) 0.017(2) 0.017(5) 0.006(3) -0.001(4) -0.001(2)
C112 0.020(4) 0.015(3) 0.020(5) 0.005(4) 0.003(4) -0.002(3)
C113 0.036(4) 0.017(3) 0.020(5) 0.002(4) 0.004(4) -0.005(4)
C114 0.033(5) 0.017(4) 0.037(6) 0.005(5) -0.006(5) -0.010(3)
C115 0.025(5) 0.026(4) 0.042(7) 0.008(5) -0.003(5) -0.010(3)
C116 0.018(3) 0.024(4) 0.023(5) 0.005(4) 0.002(4) -0.006(3)
C117 0.014(4) 0.019(4) 0.015(4) 0.005(3) 0.004(3) 0.002(3)
C118 0.015(5) 0.023(5) 0.019(5) 0.008(4) 0.003(3) -0.002(4)
C119 0.024(6) 0.039(5) 0.029(6) 0.014(5) 0.016(4) 0.003(5)
C120 0.018(5) 0.043(5) 0.021(5) 0.005(4) 0.010(4) 0.009(5)
C121 0.015(5) 0.029(5) 0.026(5) 0.005(4) 0.004(4) 0.010(4)
C122 0.017(5) 0.019(4) 0.018(5) 0.005(4) 0.003(3) 0.002(4)

loop_
_atom_type_symbol
_atom_type_scat_dispersion_real
_atom_type_scat_dispersion_imag
_atom_type_scat_Cromer_Mann_a1
_atom_type_scat_Cromer_Mann_b1
_atom_type_scat_Cromer_Mann_a2
_atom_type_scat_Cromer_Mann_b2
_atom_type_scat_Cromer_Mann_a3
_atom_type_scat_Cromer_Mann_b3
_atom_type_scat_Cromer_Mann_a4
_atom_type_scat_Cromer_Mann_b4
_atom_type_scat_Cromer_Mann_c
_atom_type_scat_source
C 0.0033 0.0016 2.3100 20.8439 1.0200 10.2075 1.5886 0.5687 0.8650 51.6512 0.2156 'International Tables Vol C 4.2.6.8 and 6.1.1.4'
H 0.0000 0.0000 0.4930 10.5109 0.3229 26.1257 0.1402 3.1424 0.0408 57.7998 0.0030 'International Tables Vol C 4.2.6.8 and 6.1.1.4'
O 0.0106 0.0060 3.0485 13.2771 2.2868 5.7011 1.5463 0.3239 0.8670 32.9089 0.2508 'International Tables Vol C 4.2.6.8 and 6.1.1.4'
P 0.1023 0.0942 6.4345 1.9067 4.1791 27.1570 1.7800 0.5260 1.4908 68.1645 1.1149 'International Tables Vol C 4.2.6.8 and 6.1.1.4'
Cl 0.1484 0.1585 11.4604 0.0104 7.1964 1.1662 6.2556 18.5194 1.6455 47.7784 -9.5574 'International Tables Vol C 4.2.6.8 and 6.1.1.4'
Ir -1.4442 7.9887 27.3049 1.5928 16.7296 8.8655 15.6115 0.4179 5.8338 45.0011 11.4722 'International Tables Vol C 4.2.6.8 and 6.1.1.4'

loop_
_geom_angle_atom_site_label_1
_geom_angle_atom_site_label_2
_geom_angle_atom_site_label_3
_geom_angle
_geom_angle_publ_flag
Cl1 Ir1 P1 100.36(8) yes
Cl1 Ir1 P2 95.70(8) yes
P1 Ir1 P2 153.92(8) yes
Cl1 Ir1 P3 88.10(8) yes
P1 Ir1 P3 98.32(8) yes
P2 Ir1 P3 102.65(8) yes
Cl1 Ir1 C1 87.5(2) yes
P1 Ir1 C1 83.4(2) yes
P2 Ir1 C1 76.9(3) yes
P3 Ir1 C1 175.5(2) yes
Cl1 Ir1 H1 169.1 no
P1 Ir1 H1 84.8 no
P2 Ir1 H1 76.2 no
P3 Ir1 H1 100.7 no
C1 Ir1 H1 83.6 no
Cl2 Ir2 P4 92.13(8) yes
Cl2 Ir2 P5 101.17(8) yes
P4 Ir2 P5 156.85(9) yes
Cl2 Ir2 P6 92.12(9) yes
P4 Ir2 P6 99.39(8) yes
P5 Ir2 P6 98.97(8) yes
Cl2 Ir2 C2 90.7(3) yes
P4 Ir2 C2 77.7(3) yes
P5 Ir2 C2 83.2(3) yes
P6 Ir2 C2 176.0(3) yes
Cl2 Ir2 H2 171.3 no
P4 Ir2 H2 79.2 no
P5 Ir2 H2 86.8 no
P6 Ir2 H2 90.0 no
C2 Ir2 H2 86.8 no
Ir1 P1 C32 104.6(3) yes
Ir1 P1 C34 113.3(3) yes
C32 P1 C34 103.9(4) yes
Ir1 P1 C40 127.7(3) yes
C32 P1 C40 98.0(4) yes
C34 P1 C40 105.8(4) yes
Ir1 P2 C23 100.5(3) yes
Ir1 P2 C50 121.3(3) yes
C23 P2 C50 102.8(4) yes
Ir1 P2 C56 120.8(3) yes
C23 P2 C56 106.5(4) yes
C50 P2 C56 102.6(4) yes
Ir1 P3 C4 121.0(3) yes
Ir1 P3 C10 115.2(3) yes
C4 P3 C10 99.3(4) yes
Ir1 P3 C16 113.0(3) yes
C4 P3 C16 100.8(4) yes
C10 P3 C16 105.3(4) yes
Ir2 P4 C90 102.0(3) yes
Ir2 P4 C92 119.0(3) yes
C90 P4 C92 107.4(4) yes
Ir2 P4 C98 121.0(3) yes
C90 P4 C98 101.2(4) yes
C92 P4 C98 104.0(4) yes
Ir2 P5 C65 115.4(3) yes
Ir2 P5 C71 126.2(3) yes
C65 P5 C71 104.0(4) yes
Ir2 P5 C77 105.0(3) yes
C65 P5 C77 105.2(5) yes
C71 P5 C77 97.9(4) yes
Ir2 P6 C105 116.1(3) yes
Ir2 P6 C111 117.4(3) yes
C105 P6 C111 102.0(4) yes
Ir2 P6 C117 114.8(3) yes
C105 P6 C117 101.3(4) yes
C111 P6 C117 102.8(4) yes
C1 O1 H11 109(7) no
C2 O2 H21 109.3(10) no
Ir1 C1 O1 111.4(6) yes
Ir1 C1 C28 108.3(6) yes
O1 C1 C28 103.4(7) yes
Ir1 C1 C31 113.8(6) yes
O1 C1 C31 107.1(7) yes
C28 C1 C31 112.4(7) yes
Ir2 C2 O2 111.7(6) yes
Ir2 C2 C82 113.4(6) yes
O2 C2 C82 109.6(8) yes
Ir2 C2 C85 109.4(6) yes
O2 C2 C85 103.5(7) yes
C82 C2 C85 108.6(8) yes
P3 C4 C5 120.1(7) yes
P3 C4 C9 121.5(7) yes
C5 C4 C9 118.2(9) yes
C4 C5 C6 121.1(9) yes
C4 C5 H51 118.9 no
C6 C5 H51 120.1 no
C5 C6 C7 119.0(9) yes
C5 C6 H61 120.3 no
C7 C6 H61 120.7 no
C6 C7 C8 120.8(10) yes
C6 C7 H71 118.8 no
C8 C7 H71 120.3 no
C7 C8 C9 119.7(10) yes
C7 C8 H81 119.9 no
C9 C8 H81 120.4 no
C8 C9 C4 121.0(9) yes
C8 C9 H91 120.0 no
C4 C9 H91 119.0 no
P3 C10 C11 117.4(7) yes
P3 C10 C15 124.3(7) yes
C11 C10 C15 118.2(9) yes
C10 C11 C12 121.1(10) yes
C10 C11 H111 119.5 no
C12 C11 H111 119.4 no
C11 C12 C13 120.4(10) yes
C11 C12 H121 119.9 no
C13 C12 H121 119.7 no
C12 C13 C14 118.8(10) yes
C12 C13 H131 120.4 no
C14 C13 H131 120.8 no
C13 C14 C15 122.0(10) yes
C13 C14 H141 119.0 no
C15 C14 H141 119.0 no
C10 C15 C14 119.6(10) yes
C10 C15 H151 120.1 no
C14 C15 H151 120.3 no
P3 C16 C17 121.6(7) yes
P3 C16 C21 120.3(7) yes
C17 C16 C21 117.9(9) yes
C16 C17 C18 121.4(9) yes
C16 C17 H171 119.3 no
C18 C17 H171 119.3 no
C17 C18 C19 119.9(9) yes
C17 C18 H181 119.9 no
C19 C18 H181 120.2 no
C18 C19 C20 119.4(9) yes
C18 C19 H191 120.1 no
C20 C19 H191 120.5 no
C19 C20 C21 120.6(10) yes
C19 C20 H201 119.2 no
C21 C20 H201 120.2 no
C16 C21 C20 120.7(9) yes
C16 C21 H211 119.4 no
C20 C21 H211 119.8 no
P2 C23 C24 125.0(7) yes
P2 C23 C28 112.9(7) yes
C24 C23 C28 121.8(8) yes
C23 C24 C25 119.7(9) yes
C23 C24 H241 120.0 no
C25 C24 H241 120.3 no
C24 C25 C26 119.0(9) yes
C24 C25 H251 120.7 no
C26 C25 H251 120.3 no
C25 C26 C27 121.4(9) yes
C25 C26 H261 119.0 no
C27 C26 H261 119.6 no
C26 C27 C28 120.9(9) yes
C26 C27 H271 119.4 no
C28 C27 H271 119.7 no
C1 C28 C23 115.0(8) yes
C1 C28 C27 127.5(8) yes
C23 C28 C27 117.1(8) yes
C1 C31 C32 121.1(8) yes
C1 C31 C49 121.0(8) yes
C32 C31 C49 117.8(9) yes
P1 C32 C31 115.7(7) yes
P1 C32 C46 123.2(7) yes
C31 C32 C46 120.7(8) yes
P1 C34 C35 120.1(7) yes
P1 C34 C39 122.1(7) yes
C35 C34 C39 117.5(9) yes
C34 C35 C36 122.8(10) yes
C34 C35 H351 117.9 no
C36 C35 H351 119.3 no
C35 C36 C37 119.5(10) yes
C35 C36 H361 120.3 no
C37 C36 H361 120.2 no
C36 C37 C38 118.8(9) yes
C36 C37 H371 121.2 no
C38 C37 H371 120.0 no
C37 C38 C39 120.7(10) yes
C37 C38 H381 120.1 no
C39 C38 H381 119.2 no
C34 C39 C38 120.6(10) yes
C34 C39 H391 119.6 no
C38 C39 H391 119.8 no
P1 C40 C41 123.8(8) yes
P1 C40 C45 115.8(7) yes
C41 C40 C45 119.4(9) yes
C40 C41 C42 119.1(10) yes
C40 C41 H411 120.1 no
C42 C41 H411 120.8 no
C41 C42 C43 121.7(9) yes
C41 C42 H421 118.5 no
C43 C42 H421 119.8 no
C42 C43 C44 119.5(9) yes
C42 C43 H431 120.4 no
C44 C43 H431 120.1 no
C43 C44 C45 120.0(10) yes
C43 C44 H441 119.8 no
C45 C44 H441 120.2 no
C40 C45 C44 120.3(9) yes
C40 C45 H451 119.7 no
C44 C45 H451 120.0 no
C32 C46 C47 121.4(9) yes
C32 C46 H461 119.2 no
C47 C46 H461 119.4 no
C46 C47 C48 119.3(9) yes
C46 C47 H471 120.6 no
C48 C47 H471 120.1 no
C47 C48 C49 120.5(9) yes
C47 C48 H481 119.7 no
C49 C48 H481 119.8 no
C31 C49 C48 120.1(9) yes
C31 C49 H491 119.5 no
C48 C49 H491 120.4 no
P2 C50 C51 119.0(7) yes
P2 C50 C55 122.7(8) yes
C51 C50 C55 118.2(9) yes
C50 C51 C52 121.2(9) yes
C50 C51 H511 119.1 no
C52 C51 H511 119.7 no
C51 C52 C53 118.9(10) yes
C51 C52 H521 120.7 no
C53 C52 H521 120.4 no
C52 C53 C54 120.9(10) yes
C52 C53 H531 119.3 no
C54 C53 H531 119.8 no
C53 C54 C55 120.6(10) yes
C53 C54 H541 119.2 no
C55 C54 H541 120.1 no
C50 C55 C54 120.2(9) yes
C50 C55 H551 119.7 no
C54 C55 H551 120.1 no
P2 C56 C57 118.0(7) yes
P2 C56 C61 123.2(7) yes
C57 C56 C61 118.8(9) yes
C56 C57 C58 119.0(9) yes
C56 C57 H571 120.6 no
C58 C57 H571 120.4 no
C57 C58 C59 122.4(10) yes
C57 C58 H581 118.9 no
C59 C58 H581 118.7 no
C58 C59 C60 118.7(9) yes
C58 C59 H591 120.6 no
C60 C59 H591 120.7 no
C59 C60 C61 120.1(10) yes
C59 C60 H601 119.8 no
C61 C60 H601 120.2 no
C56 C61 C60 121.1(10) yes
C56 C61 H611 118.8 no
C60 C61 H611 120.1 no
P5 C65 C66 120.6(8) yes
P5 C65 C70 120.1(7) yes
C66 C65 C70 119.0(9) yes
C65 C66 C67 120.3(10) yes
C65 C66 H661 119.6 no
C67 C66 H661 120.1 no
C66 C67 C68 120.8(10) yes
C66 C67 H671 119.5 no
C68 C67 H671 119.7 no
C67 C68 C69 118.5(10) yes
C67 C68 H681 121.1 no
C69 C68 H681 120.4 no
C68 C69 C70 121.0(11) yes
C68 C69 H691 119.5 no
C70 C69 H691 119.5 no
C65 C70 C69 120.3(10) yes
C65 C70 H701 119.6 no
C69 C70 H701 120.0 no
P5 C71 C72 123.6(7) yes
P5 C71 C76 119.7(7) yes
C72 C71 C76 116.5(9) yes
C71 C72 C73 121.7(9) yes
C71 C72 H721 119.0 no
C73 C72 H721 119.3 no
C72 C73 C74 120.1(9) yes
C72 C73 H731 119.9 no
C74 C73 H731 120.0 no
C73 C74 C75 119.7(9) yes
C73 C74 H741 120.3 no
C75 C74 H741 120.0 no
C74 C75 C76 120.0(9) yes
C74 C75 H751 119.8 no
C76 C75 H751 120.2 no
C71 C76 C75 121.9(9) yes
C71 C76 H761 118.7 no
C75 C76 H761 119.3 no
P5 C77 C78 122.6(8) yes
P5 C77 C82 113.7(7) yes
C78 C77 C82 122.8(9) yes
C77 C78 C79 117.6(11) yes
C77 C78 H781 121.0 no
C79 C78 H781 121.4 no
C78 C79 C80 121.3(11) yes
C78 C79 H791 118.8 no
C80 C79 H791 119.9 no
C79 C80 C81 120.7(11) yes
C79 C80 H801 119.4 no
C81 C80 H801 119.9 no
C80 C81 C82 119.7(11) yes
C80 C81 H811 121.1 no
C82 C81 H811 119.2 no
C2 C82 C81 120.8(9) yes
C2 C82 C77 121.7(8) yes
C81 C82 C77 117.6(10) yes
C2 C85 C86 127.2(9) yes
C2 C85 C90 113.9(8) yes
C86 C85 C90 118.6(9) yes
C85 C86 C87 120.6(9) yes
C85 C86 H861 119.6 no
C87 C86 H861 119.8 no
C86 C87 C88 120.3(9) yes
C86 C87 H871 119.9 no
C88 C87 H871 119.9 no
C87 C88 C89 119.6(9) yes
C87 C88 H881 120.6 no
C89 C88 H881 119.8 no
C88 C89 C90 120.8(9) yes
C88 C89 H891 119.2 no
C90 C89 H891 120.0 no
P4 C90 C89 124.2(7) yes
P4 C90 C85 115.8(7) yes
C89 C90 C85 119.9(8) yes
P4 C92 C93 119.1(7) yes
P4 C92 C97 121.0(7) yes
C93 C92 C97 119.8(9) yes
C92 C93 C94 120.8(9) yes
C92 C93 H931 119.3 no
C94 C93 H931 119.9 no
C93 C94 C95 118.9(9) yes
C93 C94 H941 120.3 no
C95 C94 H941 120.8 no
C94 C95 C96 120.5(10) yes
C94 C95 H951 119.7 no
C96 C95 H951 119.8 no
C95 C96 C97 120.7(10) yes
C95 C96 H961 119.5 no
C97 C96 H961 119.8 no
C92 C97 C96 119.3(10) yes
C92 C97 H971 119.9 no
C96 C97 H971 120.8 no
P4 C98 C99 118.6(7) yes
P4 C98 C103 122.5(8) yes
C99 C98 C103 118.9(9) yes
C98 C99 C100 121.7(9) yes
C98 C99 H991 119.0 no
C100 C99 H991 119.3 no
C99 C100 C101 118.2(10) yes
C99 C100 H1001 120.3 no
C101 C100 H1001 121.5 no
C100 C101 C102 119.8(10) yes
C100 C101 H1011 119.7 no
C102 C101 H1011 120.5 no
C101 C102 C103 120.0(10) yes
C101 C102 H1021 119.7 no
C103 C102 H1021 120.2 no
C98 C103 C102 121.3(10) yes
C98 C103 H1031 118.6 no
C102 C103 H1031 120.2 no
P6 C105 C106 118.7(7) yes
P6 C105 C110 123.1(7) yes
C106 C105 C110 118.1(9) yes
C105 C106 C107 121.4(10) yes
C105 C106 H1061 118.6 no
C107 C106 H1061 120.0 no
C106 C107 C108 119.7(10) yes
C106 C107 H1071 120.1 no
C108 C107 H1071 120.2 no
C107 C108 C109 120.6(10) yes
C107 C108 H1081 119.9 no
C109 C108 H1081 119.5 no
C108 C109 C110 120.0(10) yes
C108 C109 H1091 119.7 no
C110 C109 H1091 120.3 no
C105 C110 C109 120.1(10) yes
C105 C110 H1101 120.1 no
C109 C110 H1101 119.8 no
P6 C111 C112 119.3(7) yes
P6 C111 C116 121.0(8) yes
C112 C111 C116 119.7(9) yes
C111 C112 C113 120.1(9) yes
C111 C112 H1121 119.7 no
C113 C112 H1121 120.2 no
C112 C113 C114 120.1(10) yes
C112 C113 H1131 120.3 no
C114 C113 H1131 119.6 no
C113 C114 C115 119.7(10) yes
C113 C114 H1141 119.9 no
C115 C114 H1141 120.4 no
C114 C115 C116 119.9(10) yes
C114 C115 H1151 120.0 no
C116 C115 H1151 120.1 no
C111 C116 C115 120.5(10) yes
C111 C116 H1161 119.8 no
C115 C116 H1161 119.7 no
P6 C117 C118 122.9(8) yes
P6 C117 C122 119.1(7) yes
C118 C117 C122 117.9(9) yes
C117 C118 C119 120.6(10) yes
C117 C118 H1181 119.4 no
C119 C118 H1181 120.0 no
C118 C119 C120 120.7(10) yes
C118 C119 H1191 119.8 no
C120 C119 H1191 119.5 no
C119 C120 C121 120.1(10) yes
C119 C120 H1201 120.3 no
C121 C120 H1201 119.5 no
C120 C121 C122 119.3(10) yes
C120 C121 H1211 120.0 no
C122 C121 H1211 120.8 no
C117 C122 C121 121.4(9) yes
C117 C122 H1221 119.2 no
C121 C122 H1221 119.3 no

loop_
_geom_bond_atom_site_label_1
_geom_bond_atom_site_label_2
_geom_bond_distance
_geom_bond_publ_flag
Ir1 Cl1 2.499(2) yes
Ir1 P1 2.296(2) yes
Ir1 P2 2.310(2) yes
Ir1 P3 2.369(2) yes
Ir1 C1 2.195(9) yes
Ir1 H1 1.596 no
Ir2 Cl2 2.488(2) yes
Ir2 P4 2.308(2) yes
Ir2 P5 2.299(2) yes
Ir2 P6 2.360(2) yes
Ir2 C2 2.219(9) yes
Ir2 H2 1.498 no
P1 C32 1.799(9) yes
P1 C34 1.814(9) yes
P1 C40 1.845(9) yes
P2 C23 1.818(9) yes
P2 C50 1.814(10) yes
P2 C56 1.828(9) yes
P3 C4 1.823(9) yes
P3 C10 1.826(9) yes
P3 C16 1.831(9) yes
P4 C90 1.802(9) yes
P4 C92 1.815(9) yes
P4 C98 1.839(10) yes
P5 C65 1.821(10) yes
P5 C71 1.819(9) yes
P5 C77 1.828(9) yes
P6 C105 1.850(9) yes
P6 C111 1.858(10) yes
P6 C117 1.829(9) yes
O1 C1 1.445(10) yes
O1 H11 0.832(18) no
O2 C2 1.424(12) yes
O2 H21 0.839(18) no
C1 C28 1.511(13) yes
C1 C31 1.520(13) yes
C2 C82 1.555(14) yes
C2 C85 1.566(13) yes
C4 C5 1.402(12) yes
C4 C9 1.388(13) yes
C5 C6 1.403(13) yes
C5 H51 0.940 no
C6 C7 1.385(15) yes
C6 H61 0.942 no
C7 C8 1.380(15) yes
C7 H71 0.953 no
C8 C9 1.400(15) yes
C8 H81 0.948 no
C9 H91 0.949 no
C10 C11 1.385(13) yes
C10 C15 1.400(13) yes
C11 C12 1.400(13) yes
C11 H111 0.948 no
C12 C13 1.377(15) yes
C12 H121 0.950 no
C13 C14 1.366(15) yes
C13 H131 0.949 no
C14 C15 1.395(13) yes
C14 H141 0.948 no
C15 H151 0.952 no
C16 C17 1.390(13) yes
C16 C21 1.396(13) yes
C17 C18 1.392(12) yes
C17 H171 0.954 no
C18 C19 1.378(14) yes
C18 H181 0.946 no
C19 C20 1.389(14) yes
C19 H191 0.944 no
C20 C21 1.384(13) yes
C20 H201 0.952 no
C21 H211 0.952 no
C23 C24 1.378(12) yes
C23 C28 1.417(13) yes
C24 C25 1.421(13) yes
C24 H241 0.948 no
C25 C26 1.374(13) yes
C25 H251 0.945 no
C26 C27 1.389(13) yes
C26 H261 0.942 no
C27 C28 1.408(12) yes
C27 H271 0.954 no
C31 C32 1.396(12) yes
C31 C49 1.411(12) yes
C32 C46 1.386(13) yes
C34 C35 1.391(13) yes
C34 C39 1.394(13) yes
C35 C36 1.354(13) yes
C35 H351 0.943 no
C36 C37 1.403(15) yes
C36 H361 0.949 no
C37 C38 1.392(15) yes
C37 H371 0.947 no
C38 C39 1.377(14) yes
C38 H381 0.947 no
C39 H391 0.953 no
C40 C41 1.379(13) yes
C40 C45 1.409(13) yes
C41 C42 1.403(14) yes
C41 H411 0.953 no
C42 C43 1.369(15) yes
C42 H421 0.949 no
C43 C44 1.384(14) yes
C43 H431 0.944 no
C44 C45 1.391(13) yes
C44 H441 0.947 no
C45 H451 0.943 no
C46 C47 1.351(13) yes
C46 H461 0.942 no
C47 C48 1.399(13) yes
C47 H471 0.947 no
C48 C49 1.386(13) yes
C48 H481 0.942 no
C49 H491 0.945 no
C50 C51 1.397(13) yes
C50 C55 1.406(13) yes
C51 C52 1.383(14) yes
C51 H511 0.945 no
C52 C53 1.401(14) yes
C52 H521 0.946 no
C53 C54 1.353(15) yes
C53 H531 0.952 no
C54 C55 1.387(14) yes
C54 H541 0.947 no
C55 H551 0.947 no
C56 C57 1.400(13) yes
C56 C61 1.376(13) yes
C57 C58 1.375(13) yes
C57 H571 0.942 no
C58 C59 1.354(14) yes
C58 H581 0.943 no
C59 C60 1.391(15) yes
C59 H591 0.941 no
C60 C61 1.372(14) yes
C60 H601 0.949 no
C61 H611 0.946 no
C65 C66 1.401(13) yes
C65 C70 1.384(14) yes
C66 C67 1.377(14) yes
C66 H661 0.950 no
C67 C68 1.390(16) yes
C67 H671 0.952 no
C68 C69 1.395(16) yes
C68 H681 0.949 no
C69 C70 1.380(14) yes
C69 H691 0.956 no
C70 H701 0.947 no
C71 C72 1.412(12) yes
C71 C76 1.390(13) yes
C72 C73 1.369(13) yes
C72 H721 0.946 no
C73 C74 1.374(14) yes
C73 H731 0.947 no
C74 C75 1.385(13) yes
C74 H741 0.944 no
C75 C76 1.370(13) yes
C75 H751 0.950 no
C76 H761 0.947 no
C77 C78 1.394(13) yes
C77 C82 1.392(13) yes
C78 C79 1.366(15) yes
C78 H781 0.949 no
C79 C80 1.391(17) yes
C79 H791 0.946 no
C80 C81 1.372(17) yes
C80 H801 0.949 no
C81 C82 1.407(14) yes
C81 H811 0.961 no
C85 C86 1.404(13) yes
C85 C90 1.392(13) yes
C86 C87 1.386(14) yes
C86 H861 0.942 no
C87 C88 1.377(14) yes
C87 H871 0.946 no
C88 C89 1.385(12) yes
C88 H881 0.944 no
C89 C90 1.392(12) yes
C89 H891 0.943 no
C92 C93 1.386(13) yes
C92 C97 1.393(13) yes
C93 C94 1.389(13) yes
C93 H931 0.947 no
C94 C95 1.389(14) yes
C94 H941 0.952 no
C95 C96 1.378(15) yes
C95 H951 0.948 no
C96 C97 1.386(14) yes
C96 H961 0.943 no
C97 H971 0.952 no
C98 C99 1.378(13) yes
C98 C103 1.371(13) yes
C99 C100 1.380(14) yes
C99 H991 0.949 no
C100 C101 1.400(14) yes
C100 H1001 0.952 no
C101 C102 1.388(15) yes
C101 H1011 0.950 no
C102 C103 1.361(15) yes
C102 H1021 0.941 no
C103 H1031 0.944 no
C105 C106 1.391(13) yes
C105 C110 1.413(13) yes
C106 C107 1.379(13) yes
C106 H1061 0.949 no
C107 C108 1.386(15) yes
C107 H1071 0.955 no
C108 C109 1.370(16) yes
C108 H1081 0.944 no
C109 C110 1.397(14) yes
C109 H1091 0.938 no
C110 H1101 0.948 no
C111 C112 1.383(13) yes
C111 C116 1.395(13) yes
C112 C113 1.394(13) yes
C112 H1121 0.948 no
C113 C114 1.398(15) yes
C113 H1131 0.947 no
C114 C115 1.387(16) yes
C114 H1141 0.946 no
C115 C116 1.390(14) yes
C115 H1151 0.948 no
C116 H1161 0.957 no
C117 C118 1.397(13) yes
C117 C122 1.407(13) yes
C118 C119 1.392(14) yes
C118 H1181 0.950 no
C119 C120 1.382(15) yes
C119 H1191 0.941 no
C120 C121 1.386(14) yes
C120 H1201 0.943 no
C121 C122 1.396(13) yes
C121 H1211 0.955 no
C122 H1221 0.947 no

loop_
_geom_hbond_atom_site_label_D
_geom_hbond_atom_site_label_H
_geom_hbond_atom_site_label_A
_geom_hbond_angle_DHA
_geom_hbond_distance_DH
_geom_hbond_distance_HA
_geom_hbond_distance_DA
_geom_hbond_publ_flag
C15 H151 C21 132 0.95 2.54 3.256(15) yes
C86 H861 C81 124 0.94 2.42 3.051(15) yes
C110 H1101 C116 135 0.95 2.54 3.277(15) yes

loop_
_platon_squeeze_void_nr
_platon_squeeze_void_average_x
_platon_squeeze_void_average_y
_platon_squeeze_void_average_z
_platon_squeeze_void_volume
_platon_squeeze_void_count_electrons
_platon_squeeze_void_content
1 0.500 0.500 0.000 405 196 ' '
2 0.233 0.010 0.472 7 1 ' '
3 0.433 0.031 0.653 8 1 ' '
4 0.567 0.969 0.347 8 1 ' '
5 0.767 0.990 0.528 7 1 ' '
